data_7157355
loop_
_publ_author_name
'Konstandaras, Nicholas'
'Dunn, Michelle H.'
'Luis, Ena T.'
'Cole, Marcus L.'
'Harper, Jason B.'

_publ_section_title
;
 The pK<sub>a</sub> values of N-aryl imidazolinium salts, their higher
 homologues, and formamidinium salts in dimethyl sulfoxide.
;
_journal_issue 10
_journal_name_full 'Organic &amp; biomolecular chemistry'
_journal_page_first 1910
_journal_page_last 1917
_journal_paper_doi 10.1039/d0ob00036a
_journal_volume 18
_journal_year 2020
_chemical_formula_moiety 'C19.50 H26 Cl I N2'
_chemical_formula_sum 'C19.5 H26 Cl I N2'
_chemical_formula_weight 450.77
_chemical_name_common '166-B.HI half dichloromethane solvate'
_space_group_crystal_system monoclinic
_space_group_IT_number 15
_space_group_name_Hall '-C 2yc'
_space_group_name_H-M_alt 'C 1 2/c 1'
_atom_sites_solution_hydrogens mixed
_atom_sites_solution_primary direct
_atom_sites_solution_secondary difmap
_audit_creation_method SHELXL-2014
_audit_update_record
;
2019-12-20 deposited with the CCDC.	2020-02-17 downloaded from the CCDC.
;
_cell_angle_alpha 90
_cell_angle_beta 124.7010(10)
_cell_angle_gamma 90
_cell_formula_units_Z 8
_cell_length_a 16.6780(5)
_cell_length_b 26.8240(8)
_cell_length_c 11.0601(3)
_cell_measurement_reflns_used 5670
_cell_measurement_temperature 150(2)
_cell_measurement_theta_max 30.533
_cell_measurement_theta_min 1.668
_cell_volume 4067.9(2)
_computing_cell_refinement 'Bruker Apex II software'
_computing_data_collection 'Bruker Apex II software'
_computing_data_reduction X-Seed
_computing_molecular_graphics 'X-Seed / POV-Ray'
_computing_publication_material 'Microsoft Office 2010'
_computing_structure_refinement 'SHELXL-2014 (Sheldrick, 2014)'
_computing_structure_solution 'SHELXS-2014 (Sheldrick, 2014)'
_diffrn_ambient_temperature 150(2)
_diffrn_measured_fraction_theta_full 0.989
_diffrn_measured_fraction_theta_max 0.909
_diffrn_measurement_device_type 'Bruker Kappa Apex II'
_diffrn_measurement_method 'phi and omega scans'
_diffrn_radiation_type MoK\a
_diffrn_radiation_wavelength 0.71073
_diffrn_reflns_av_R_equivalents 0.0275
_diffrn_reflns_av_unetI/netI 0.0336
_diffrn_reflns_Laue_measured_fraction_full 0.989
_diffrn_reflns_Laue_measured_fraction_max 0.909
_diffrn_reflns_limit_h_max 23
_diffrn_reflns_limit_h_min -23
_diffrn_reflns_limit_k_max 36
_diffrn_reflns_limit_k_min -37
_diffrn_reflns_limit_l_max 14
_diffrn_reflns_limit_l_min -15
_diffrn_reflns_number 18215
_diffrn_reflns_point_group_measured_fraction_full 0.989
_diffrn_reflns_point_group_measured_fraction_max 0.909
_diffrn_reflns_theta_full 25.242
_diffrn_reflns_theta_max 30.533
_diffrn_reflns_theta_min 1.668
_diffrn_source 'Bruker Quazar Multilayer Optics'
_exptl_absorpt_coefficient_mu 1.709
_exptl_absorpt_correction_T_max 0.7461
_exptl_absorpt_correction_T_min 0.6578
_exptl_absorpt_correction_type multi-scan
_exptl_absorpt_process_details SADABS
_exptl_crystal_colour colourless
_exptl_crystal_density_diffrn 1.472
_exptl_crystal_description 'trapezoid plate'
_exptl_crystal_F_000 1816
_exptl_crystal_size_max 0.150
_exptl_crystal_size_mid 0.070
_exptl_crystal_size_min 0.020
_refine_diff_density_max 0.873
_refine_diff_density_min -0.645
_refine_diff_density_rms 0.080
_refine_ls_extinction_method none
_refine_ls_goodness_of_fit_ref 1.033
_refine_ls_hydrogen_treatment mixed
_refine_ls_matrix_type full
_refine_ls_number_parameters 318
_refine_ls_number_reflns 5670
_refine_ls_number_restraints 0
_refine_ls_restrained_S_all 1.033
_refine_ls_R_factor_all 0.0408
_refine_ls_R_factor_gt 0.0297
_refine_ls_shift/su_max 0.001
_refine_ls_shift/su_mean 0.000
_refine_ls_structure_factor_coef Fsqd
_refine_ls_weighting_details 'w=1/[\s^2^(Fo^2^)+(0.0248P)^2^+5.9758P] where P=(Fo^2^+2Fc^2^)/3'
_refine_ls_weighting_scheme calc
_refine_ls_wR_factor_gt 0.0611
_refine_ls_wR_factor_ref 0.0689
_reflns_Friedel_coverage 0.000
_reflns_number_gt 4646
_reflns_number_total 5670
_reflns_threshold_expression 'I > 2\s(I)'
_cod_data_source_file d0ob00036a2.cif
_cod_data_source_block 21
_cod_depositor_comments 'Adding full bibliography for 7157354--7157355.cif.'
_cod_original_sg_symbol_H-M 'C 2/c'
_cod_original_formula_sum 'C19.50 H26 Cl I N2'
_cod_database_code 7157355
_shelx_space_group_comment
;
The symmetry employed for this shelxl refinement is uniquely defined
by the following loop, which should always be used as a source of
symmetry information in preference to the above space-group names.
They are only intended as comments.
;
_shelx_estimated_absorpt_t_min 0.784
_shelx_estimated_absorpt_t_max 0.967
_shelxl_version_number 2014-3

loop_
_space_group_symop_operation_xyz
'x, y, z'
'-x, y, -z+1/2'
'x+1/2, y+1/2, z'
'-x+1/2, y+1/2, -z+1/2'
'-x, -y, -z'
'x, -y, z-1/2'
'-x+1/2, -y+1/2, -z'
'x+1/2, -y+1/2, z-1/2'

loop_
_atom_site_label
_atom_site_type_symbol
_atom_site_fract_x
_atom_site_fract_y
_atom_site_fract_z
_atom_site_U_iso_or_equiv
_atom_site_adp_type
_atom_site_occupancy
_atom_site_site_symmetry_order
_atom_site_calc_flag
_atom_site_refinement_flags_posn
_atom_site_refinement_flags_adp
_atom_site_refinement_flags_occupancy
_atom_site_disorder_assembly
_atom_site_disorder_group
I1 I 0.5000 0.38659(2) 0.7500 0.03700(7) Uani 1 2 d S T P . .
I2 I 0.0000 0.30143(2) 0.7500 0.02799(6) Uani 1 2 d S T P . .
Cl1S Cl 0.02724(10) 0.52899(4) 0.14657(13) 0.0874(3) Uani 1 1 d . . . . .
N1 N 0.22028(13) 0.35825(6) 0.2907(2) 0.0223(4) Uani 1 1 d . . . . .
N2 N 0.36937(13) 0.35873(6) 0.30745(19) 0.0203(3) Uani 1 1 d . . . . .
C1 C 0.31267(16) 0.34781(8) 0.3508(2) 0.0209(4) Uani 1 1 d . . . . .
C1S C 0.0392(6) 0.5586(2) 0.2880(10) 0.070(2) Uani 0.5 1 d . . P . .
H1S1 H 0.0156 0.5932 0.2584 0.084 Uiso 0.5 1 calc R U P . .
H1S2 H 0.1092 0.5600 0.3697 0.084 Uiso 0.5 1 calc R U P . .
H1 H 0.3420(16) 0.3312(8) 0.436(3) 0.014(5) Uiso 1 1 d . . . . .
H5 H 0.090(2) 0.2344(11) 0.384(3) 0.048(9) Uiso 1 1 d . . . . .
H15 H 0.357(2) 0.4977(11) 0.086(3) 0.045(8) Uiso 1 1 d . . . . .
H18A H 0.422(2) 0.4968(12) 0.343(4) 0.054(9) Uiso 1 1 d . . . . .
H19A H 0.130(2) 0.3658(10) 0.066(3) 0.042(8) Uiso 1 1 d . . . . .
H9A H 0.129(2) 0.2695(10) 0.136(3) 0.037(7) Uiso 1 1 d . . . . .
H19B H 0.180(2) 0.4145(11) 0.148(4) 0.048(9) Uiso 1 1 d . . . . .
H10A H 0.174(2) 0.4359(12) 0.537(4) 0.063(10) Uiso 1 1 d . . . . .
H18B H 0.370(2) 0.4596(11) 0.380(4) 0.058(9) Uiso 1 1 d . . . . .
H19C H 0.095(3) 0.3949(11) 0.147(4) 0.054(9) Uiso 1 1 d . . . . .
H2A H 0.473(2) 0.3102(11) 0.342(4) 0.053(9) Uiso 1 1 d . . . . .
H7 H 0.104(2) 0.3656(10) 0.566(3) 0.041(7) Uiso 1 1 d . . . . .
H9B H 0.228(2) 0.2523(10) 0.269(3) 0.038(7) Uiso 1 1 d . . . . .
H2B H 0.512(2) 0.3646(10) 0.401(3) 0.041(8) Uiso 1 1 d . . . . .
H2C H 0.488(2) 0.3305(10) 0.487(3) 0.043(8) Uiso 1 1 d . . . . .
H14 H 0.281(2) 0.4590(12) -0.143(4) 0.058(9) Uiso 1 1 d . . . . .
H9C H 0.140(2) 0.2224(12) 0.226(4) 0.054(9) Uiso 1 1 d . . . . .
H13 H 0.248(2) 0.3736(11) -0.172(4) 0.047(8) Uiso 1 1 d . . . . .
H10B H 0.167(3) 0.4379(13) 0.385(4) 0.070(11) Uiso 1 1 d . . . . .
H6 H 0.062(2) 0.2820(11) 0.533(3) 0.050(8) Uiso 1 1 d . . . . .
H10C H 0.254(3) 0.4229(13) 0.522(4) 0.058(11) Uiso 1 1 d . . . . .
H18C H 0.473(3) 0.4470(12) 0.414(4) 0.058(10) Uiso 1 1 d . . . . .
H17A H 0.237(3) 0.2986(11) 0.047(4) 0.062(10) Uiso 1 1 d . . . . .
H17B H 0.335(3) 0.2900(14) 0.088(5) 0.079(13) Uiso 1 1 d . . . . .
H17C H 0.252(3) 0.2973(13) -0.069(5) 0.079(12) Uiso 1 1 d . . . . .
C2 C 0.47035(17) 0.33951(10) 0.3951(3) 0.0295(5) Uani 1 1 d . . . . .
C3 C 0.17673(16) 0.33630(8) 0.3611(2) 0.0241(4) Uani 1 1 d . . . . .
C4 C 0.14923(16) 0.28634(9) 0.3330(2) 0.0265(5) Uani 1 1 d . . . . .
C5 C 0.10673(18) 0.26626(11) 0.4001(3) 0.0341(5) Uani 1 1 d . . . . .
C6 C 0.09190(18) 0.29499(11) 0.4888(3) 0.0401(7) Uani 1 1 d . . . . .
C7 C 0.11904(18) 0.34419(12) 0.5132(3) 0.0384(6) Uani 1 1 d . . . . .
C8 C 0.16286(17) 0.36636(10) 0.4506(3) 0.0314(5) Uani 1 1 d . . . . .
C9 C 0.1618(2) 0.25489(10) 0.2326(3) 0.0320(5) Uani 1 1 d . . . . .
C10 C 0.1961(3) 0.41934(12) 0.4818(4) 0.0446(7) Uani 1 1 d . . . . .
C11 C 0.34265(15) 0.38720(7) 0.1787(2) 0.0201(4) Uani 1 1 d . . . . .
C12 C 0.30237(15) 0.36255(8) 0.0458(2) 0.0232(4) Uani 1 1 d . . . . .
C13 C 0.2805(2) 0.39088(10) -0.0748(3) 0.0360(6) Uani 1 1 d . . . . .
C14 C 0.3002(2) 0.44122(11) -0.0599(3) 0.0460(7) Uani 1 1 d . . . . .
C15 C 0.3423(2) 0.46462(10) 0.0736(3) 0.0417(6) Uani 1 1 d . . . . .
C16 C 0.36498(17) 0.43801(8) 0.1973(3) 0.0269(5) Uani 1 1 d . . . . .
C17 C 0.2839(2) 0.30771(9) 0.0310(3) 0.0309(5) Uani 1 1 d . . . . .
C18 C 0.4104(2) 0.46288(10) 0.3437(4) 0.0422(7) Uani 1 1 d . . . . .
C19 C 0.15381(18) 0.38568(10) 0.1532(3) 0.0291(5) Uani 1 1 d . . . . .

loop_
_atom_site_aniso_label
_atom_site_aniso_U_11
_atom_site_aniso_U_22
_atom_site_aniso_U_33
_atom_site_aniso_U_23
_atom_site_aniso_U_13
_atom_site_aniso_U_12
I1 0.04455(16) 0.03706(12) 0.02221(12) 0.000 0.01475(12) 0.000
I2 0.02522(12) 0.03233(11) 0.02527(12) 0.000 0.01369(10) 0.000
Cl1S 0.1080(9) 0.0874(7) 0.0772(8) 0.0033(6) 0.0589(7) 0.0117(6)
N1 0.0184(9) 0.0289(9) 0.0201(9) 0.0023(7) 0.0113(8) 0.0015(7)
N2 0.0173(9) 0.0260(8) 0.0169(9) -0.0002(7) 0.0094(8) 0.0016(7)
C1 0.0215(11) 0.0229(9) 0.0171(11) -0.0004(8) 0.0102(10) 0.0002(8)
C1S 0.102(7) 0.051(3) 0.072(7) -0.013(3) 0.058(7) -0.020(3)
C2 0.0188(11) 0.0446(14) 0.0240(13) 0.0049(11) 0.0115(11) 0.0054(10)
C3 0.0166(10) 0.0353(11) 0.0198(11) 0.0029(9) 0.0101(10) -0.0001(9)
C4 0.0158(10) 0.0388(12) 0.0178(11) 0.0020(10) 0.0053(10) -0.0027(9)
C5 0.0225(12) 0.0483(15) 0.0221(12) 0.0079(11) 0.0072(11) -0.0079(11)
C6 0.0200(12) 0.0749(19) 0.0230(13) 0.0087(13) 0.0108(11) -0.0062(12)
C7 0.0208(12) 0.0737(19) 0.0218(13) -0.0028(12) 0.0128(11) 0.0019(12)
C8 0.0202(12) 0.0480(14) 0.0244(12) -0.0036(11) 0.0118(11) 0.0020(10)
C9 0.0307(14) 0.0328(12) 0.0265(14) -0.0022(11) 0.0126(12) -0.0028(10)
C10 0.0439(19) 0.0465(16) 0.048(2) -0.0135(14) 0.0286(17) -0.0001(14)
C11 0.0177(10) 0.0227(9) 0.0203(11) 0.0006(8) 0.0111(10) 0.0000(8)
C12 0.0162(10) 0.0302(10) 0.0204(11) -0.0028(9) 0.0088(10) -0.0012(8)
C13 0.0303(14) 0.0521(15) 0.0198(13) -0.0004(11) 0.0109(12) -0.0060(11)
C14 0.0436(17) 0.0541(17) 0.0313(16) 0.0184(14) 0.0160(14) -0.0025(13)
C15 0.0447(17) 0.0295(13) 0.0494(18) 0.0074(12) 0.0259(16) -0.0044(11)
C16 0.0272(12) 0.0242(10) 0.0297(13) -0.0035(9) 0.0166(11) -0.0029(9)
C17 0.0244(13) 0.0319(12) 0.0292(14) -0.0112(11) 0.0110(12) -0.0031(10)
C18 0.0530(19) 0.0295(13) 0.0481(19) -0.0180(12) 0.0312(17) -0.0103(12)
C19 0.0210(12) 0.0368(12) 0.0275(13) 0.0065(11) 0.0127(11) 0.0050(10)

loop_
_atom_type_symbol
_atom_type_description
_atom_type_scat_dispersion_real
_atom_type_scat_dispersion_imag
_atom_type_scat_source
C C 0.0033 0.0016 'International Tables Vol C Tables 4.2.6.8 and 6.1.1.4'
H H 0.0000 0.0000 'International Tables Vol C Tables 4.2.6.8 and 6.1.1.4'
N N 0.0061 0.0033 'International Tables Vol C Tables 4.2.6.8 and 6.1.1.4'
Cl Cl 0.1484 0.1585 'International Tables Vol C Tables 4.2.6.8 and 6.1.1.4'
I I -0.4742 1.8119 'International Tables Vol C Tables 4.2.6.8 and 6.1.1.4'

loop_
_geom_angle_atom_site_label_1
_geom_angle_atom_site_label_2
_geom_angle_atom_site_label_3
_geom_angle
_geom_angle_site_symmetry_1
_geom_angle_site_symmetry_3
_geom_angle_publ_flag
C1S Cl1S C1S 35.8(5) . 2 ?
C1 N1 C3 116.16(18) . . ?
C1 N1 C19 127.28(17) . . ?
C3 N1 C19 116.30(17) . . ?
C1 N2 C11 126.53(18) . . ?
C1 N2 C2 118.12(19) . . ?
C11 N2 C2 115.33(16) . . ?
N2 C1 N1 130.4(2) . . ?
N2 C1 H1 114.9(14) . . ?
N1 C1 H1 114.7(14) . . ?
Cl1S C1S Cl1S 113.2(4) . 2 ?
Cl1S C1S H1S1 108.9 . . ?
Cl1S C1S H1S1 108.9 2 . ?
Cl1S C1S H1S2 108.9 . . ?
Cl1S C1S H1S2 108.9 2 . ?
H1S1 C1S H1S2 107.8 . . ?
N2 C2 H2A 107.8(19) . . ?
N2 C2 H2B 108.3(18) . . ?
H2A C2 H2B 109(2) . . ?
N2 C2 H2C 110.6(18) . . ?
H2A C2 H2C 110(2) . . ?
H2B C2 H2C 110(3) . . ?
C4 C3 C8 123.25(19) . . ?
C4 C3 N1 118.05(18) . . ?
C8 C3 N1 118.69(19) . . ?
C5 C4 C3 117.1(2) . . ?
C5 C4 C9 120.3(2) . . ?
C3 C4 C9 122.59(19) . . ?
C6 C5 C4 121.0(2) . . ?
C6 C5 H5 121.0(19) . . ?
C4 C5 H5 117.9(19) . . ?
C7 C6 C5 120.4(2) . . ?
C7 C6 H6 117.7(18) . . ?
C5 C6 H6 121.9(18) . . ?
C6 C7 C8 121.3(2) . . ?
C6 C7 H7 122.4(17) . . ?
C8 C7 H7 116.1(17) . . ?
C3 C8 C7 116.8(2) . . ?
C3 C8 C10 121.7(2) . . ?
C7 C8 C10 121.5(2) . . ?
C4 C9 H9A 110.9(16) . . ?
C4 C9 H9B 110.5(17) . . ?
H9A C9 H9B 107(2) . . ?
C4 C9 H9C 112.1(19) . . ?
H9A C9 H9C 110(3) . . ?
H9B C9 H9C 106(2) . . ?
C8 C10 H10A 110.5(19) . . ?
C8 C10 H10B 109(2) . . ?
H10A C10 H10B 109(3) . . ?
C8 C10 H10C 114(3) . . ?
H10A C10 H10C 111(3) . . ?
H10B C10 H10C 103(3) . . ?
C12 C11 C16 123.3(2) . . ?
C12 C11 N2 118.95(18) . . ?
C16 C11 N2 117.63(19) . . ?
C11 C12 C13 117.4(2) . . ?
C11 C12 C17 122.1(2) . . ?
C13 C12 C17 120.6(2) . . ?
C14 C13 C12 120.4(2) . . ?
C14 C13 H13 122.0(17) . . ?
C12 C13 H13 117.6(17) . . ?
C15 C14 C13 121.2(2) . . ?
C15 C14 H14 121(2) . . ?
C13 C14 H14 118(2) . . ?
C14 C15 C16 120.6(2) . . ?
C14 C15 H15 122.2(19) . . ?
C16 C15 H15 117.2(19) . . ?
C15 C16 C11 117.1(2) . . ?
C15 C16 C18 121.4(2) . . ?
C11 C16 C18 121.5(2) . . ?
C12 C17 H17A 112.4(19) . . ?
C12 C17 H17B 114(3) . . ?
H17A C17 H17B 108(3) . . ?
C12 C17 H17C 111(2) . . ?
H17A C17 H17C 100(3) . . ?
H17B C17 H17C 111(3) . . ?
C16 C18 H18A 114(2) . . ?
C16 C18 H18B 112(2) . . ?
H18A C18 H18B 107(3) . . ?
C16 C18 H18C 108.6(19) . . ?
H18A C18 H18C 107(3) . . ?
H18B C18 H18C 108(3) . . ?
N1 C19 H19A 113.3(17) . . ?
N1 C19 H19B 113(2) . . ?
H19A C19 H19B 111(3) . . ?
N1 C19 H19C 109.7(19) . . ?
H19A C19 H19C 104(3) . . ?
H19B C19 H19C 106(3) . . ?

loop_
_geom_bond_atom_site_label_1
_geom_bond_atom_site_label_2
_geom_bond_distance
_geom_bond_site_symmetry_2
_geom_bond_publ_flag
Cl1S C1S 1.662(8) . ?
Cl1S C1S 1.815(8) 2 ?
N1 C1 1.315(3) . ?
N1 C3 1.458(2) . ?
N1 C19 1.471(3) . ?
N2 C1 1.314(2) . ?
N2 C11 1.445(3) . ?
N2 C2 1.477(3) . ?
C1 H1 0.90(2) . ?
C1S Cl1S 1.815(8) 2 ?
C1S H1S1 0.9900 . ?
C1S H1S2 0.9900 . ?
C2 H2A 1.00(3) . ?
C2 H2B 0.94(3) . ?
C2 H2C 0.92(3) . ?
C3 C4 1.393(3) . ?
C3 C8 1.394(3) . ?
C4 C5 1.393(3) . ?
C4 C9 1.502(3) . ?
C5 C6 1.376(4) . ?
C5 H5 0.89(3) . ?
C6 C7 1.371(4) . ?
C6 H6 0.94(3) . ?
C7 C8 1.394(3) . ?
C7 H7 0.94(3) . ?
C8 C10 1.493(4) . ?
C9 H9A 0.96(3) . ?
C9 H9B 0.94(3) . ?
C9 H9C 0.93(3) . ?
C10 H10A 0.99(3) . ?
C10 H10B 1.02(4) . ?
C10 H10C 0.80(4) . ?
C11 C12 1.388(3) . ?
C11 C16 1.397(3) . ?
C12 C13 1.391(3) . ?
C12 C17 1.493(3) . ?
C13 C14 1.378(4) . ?
C13 H13 1.00(3) . ?
C14 C15 1.373(4) . ?
C14 H14 0.92(3) . ?
C15 C16 1.392(4) . ?
C15 H15 0.91(3) . ?
C16 C18 1.498(4) . ?
C17 H17A 0.93(3) . ?
C17 H17B 0.86(4) . ?
C17 H17C 0.96(4) . ?
C18 H18A 0.93(3) . ?
C18 H18B 0.97(3) . ?
C18 H18C 0.98(3) . ?
C19 H19A 0.96(3) . ?
C19 H19B 0.90(3) . ?
C19 H19C 0.97(3) . ?
